data_1532497
loop_
_publ_author_name
'Cui, Peng'
'Iluc, Vlad M.'

_publ_section_title
;
 Redox-induced umpolung of transition metal carbenes
;
_journal_issue 12
_journal_name_full 'Chem. Sci.'
_journal_page_first 7343
_journal_paper_doi 10.1039/C5SC02859K
_journal_volume 6
_journal_year 2015
_chemical_formula_sum 'C33 H53 I P2 Pd'
_chemical_formula_weight 744.99
_chemical_name_systematic
; 
 ? 
;
_space_group_IT_number 14
_symmetry_cell_setting monoclinic
_symmetry_space_group_name_Hall '-P 2ybc'
_symmetry_space_group_name_H-M 'P 1 21/c 1'
_atom_sites_solution_hydrogens geom
_atom_sites_solution_primary direct
_atom_sites_solution_secondary difmap
_audit_creation_method SHELXL-97
_audit_update_record
;
2015-07-31 deposited with the CCDC.
2015-09-25 downloaded from the CCDC.
;
_cell_angle_alpha 90.00
_cell_angle_beta 106.6410(15)
_cell_angle_gamma 90.00
_cell_formula_units_Z 4
_cell_length_a 12.8203(13)
_cell_length_b 14.8340(15)
_cell_length_c 19.1740(19)
_cell_measurement_temperature 120(2)
_cell_volume 3493.7(6)
_computing_structure_refinement 'SHELXL-97 (Sheldrick, 1997)'
_computing_structure_solution 'SHELXS-97 (Sheldrick, 1990)'
_diffrn_ambient_temperature 120(2)
_diffrn_measured_fraction_theta_full 0.997
_diffrn_measured_fraction_theta_max 0.997
_diffrn_measurement_device_type 'Bruker APEX-II'
_diffrn_radiation_monochromator graphite
_diffrn_radiation_source 'fine-focus sealed tube'
_diffrn_radiation_type MoK\a
_diffrn_radiation_wavelength 0.71073
_diffrn_reflns_av_R_equivalents 0.0317
_diffrn_reflns_av_sigmaI/netI 0.0152
_diffrn_reflns_limit_h_max 15
_diffrn_reflns_limit_h_min -15
_diffrn_reflns_limit_k_max 17
_diffrn_reflns_limit_k_min -17
_diffrn_reflns_limit_l_max 22
_diffrn_reflns_limit_l_min -22
_diffrn_reflns_number 63141
_diffrn_reflns_theta_full 25.00
_diffrn_reflns_theta_max 25.00
_diffrn_reflns_theta_min 1.66
_exptl_absorpt_coefficient_mu 1.525
_exptl_absorpt_correction_T_max 0.8942
_exptl_absorpt_correction_T_min 0.8032
_exptl_absorpt_correction_type multi-scan
_exptl_absorpt_process_details 'Bruker AXS area detector scaling and absorption correction'
_exptl_crystal_density_diffrn 1.416
_exptl_crystal_density_method 'not measured'
_exptl_crystal_description block
_exptl_crystal_F_000 1520
_exptl_crystal_size_max 0.12
_exptl_crystal_size_mid 0.11
_exptl_crystal_size_min 0.09
_refine_diff_density_max 1.086
_refine_diff_density_min -1.021
_refine_diff_density_rms 0.062
_refine_ls_extinction_method none
_refine_ls_goodness_of_fit_ref 1.168
_refine_ls_hydrogen_treatment constr
_refine_ls_matrix_type full
_refine_ls_number_parameters 348
_refine_ls_number_reflns 6140
_refine_ls_number_restraints 0
_refine_ls_restrained_S_all 1.168
_refine_ls_R_factor_all 0.0278
_refine_ls_R_factor_gt 0.0245
_refine_ls_shift/su_max 0.002
_refine_ls_shift/su_mean 0.000
_refine_ls_structure_factor_coef Fsqd
_refine_ls_weighting_details 'calc w=1/[\s^2^(Fo^2^)+(0.0066P)^2^+5.6948P] where P=(Fo^2^+2Fc^2^)/3'
_refine_ls_weighting_scheme calc
_refine_ls_wR_factor_gt 0.0495
_refine_ls_wR_factor_ref 0.0505
_reflns_number_gt 5688
_reflns_number_total 6140
_reflns_threshold_expression >2sigma(I)
_cod_data_source_file c5sc02859k3.cif
_cod_data_source_block pc30
_cod_depositor_comments 'Adding full bibliography for 1532495--1532502.cif.'
_cod_original_sg_symbol_H-M P2(1)/c
_cod_database_code 1532497

loop_
_symmetry_equiv_pos_as_xyz
'x, y, z'
'-x, y+1/2, -z+1/2'
'-x, -y, -z'
'x, -y-1/2, z-1/2'

loop_
_atom_site_label
_atom_site_type_symbol
_atom_site_fract_x
_atom_site_fract_y
_atom_site_fract_z
_atom_site_U_iso_or_equiv
_atom_site_adp_type
_atom_site_occupancy
_atom_site_symmetry_multiplicity
_atom_site_calc_flag
_atom_site_refinement_flags
P1 P 0.42889(5) 0.14297(4) 0.12336(3) 0.01751(14) Uani 1 1 d .
P2 P 0.24559(6) 0.38154(4) -0.00302(4) 0.01948(14) Uani 1 1 d .
C10 C 0.1998(2) -0.16310(18) 0.09453(15) 0.0281(6) Uani 1 1 d .
C11 C 0.2559(2) 0.10051(16) 0.00822(13) 0.0183(5) Uani 1 1 d .
C12 C 0.32810(19) 0.06351(16) 0.07120(13) 0.0180(5) Uani 1 1 d .
C13 C 0.3098(2) -0.02112(17) 0.09627(14) 0.0201(5) Uani 1 1 d .
H13 H 0.3623 -0.0457 0.1373 0.024 Uiso 1 1 calc R
C14 C 0.2166(2) -0.07127(17) 0.06313(14) 0.0212(5) Uani 1 1 d .
C15 C 0.1426(2) -0.03196(17) 0.00351(14) 0.0227(6) Uani 1 1 d .
H15 H 0.0766 -0.0627 -0.0192 0.027 Uiso 1 1 calc R
C16 C 0.1621(2) 0.05099(17) -0.02391(14) 0.0225(6) Uani 1 1 d .
H16 H 0.1101 0.0746 -0.0657 0.027 Uiso 1 1 calc R
I I 0.45837(2) 0.391317(13) 0.170992(10) 0.04114(7) Uani 1 1 d .
Pd Pd 0.353505(16) 0.275458(12) 0.067634(10) 0.01651(5) Uani 1 1 d .
C22 C 0.1695(2) 0.31944(17) -0.08287(14) 0.0199(5) Uani 1 1 d .
C21 C 0.2041(2) 0.23041(17) -0.08501(13) 0.0205(5) Uani 1 1 d .
C20 C -0.0339(2) 0.3547(2) -0.27156(16) 0.0349(7) Uani 1 1 d .
C19 C 0.0939(2) -0.20840(19) 0.05210(18) 0.0364(7) Uani 1 1 d .
H19A H 0.0321 -0.1707 0.0542 0.055 Uiso 1 1 calc R
H19B H 0.0880 -0.2675 0.0736 0.055 Uiso 1 1 calc R
H19C H 0.0934 -0.2161 0.0013 0.055 Uiso 1 1 calc R
C18 C 0.2928(2) -0.2257(2) 0.0904(2) 0.0477(9) Uani 1 1 d .
H18A H 0.2909 -0.2343 0.0393 0.072 Uiso 1 1 calc R
H18B H 0.2843 -0.2842 0.1120 0.072 Uiso 1 1 calc R
H18C H 0.3626 -0.1988 0.1171 0.072 Uiso 1 1 calc R
C17 C 0.1999(5) -0.1509(3) 0.1738(2) 0.0844(17) Uani 1 1 d .
H17A H 0.1395 -0.1115 0.1758 0.127 Uiso 1 1 calc R
H17B H 0.2689 -0.1237 0.2016 0.127 Uiso 1 1 calc R
H17C H 0.1914 -0.2098 0.1948 0.127 Uiso 1 1 calc R
C23 C 0.0919(2) 0.35691(18) -0.14234(14) 0.0243(6) Uani 1 1 d .
H23 H 0.0684 0.4170 -0.1388 0.029 Uiso 1 1 calc R
C24 C 0.0480(2) 0.30948(19) -0.20648(14) 0.0260(6) Uani 1 1 d .
C25 C 0.0872(2) 0.22233(19) -0.20927(15) 0.0289(6) Uani 1 1 d .
H25 H 0.0610 0.1883 -0.2528 0.035 Uiso 1 1 calc R
C26 C 0.1635(2) 0.18379(18) -0.15031(14) 0.0271(6) Uani 1 1 d .
H26 H 0.1885 0.1243 -0.1546 0.033 Uiso 1 1 calc R
C27 C -0.0878(3) 0.2874(3) -0.33105(18) 0.0623(12) Uani 1 1 d .
H27A H -0.1432 0.3183 -0.3696 0.093 Uiso 1 1 calc R
H27B H -0.1223 0.2394 -0.3103 0.093 Uiso 1 1 calc R
H27C H -0.0328 0.2612 -0.3514 0.093 Uiso 1 1 calc R
C28 C -0.1242(3) 0.4012(2) -0.24750(19) 0.0487(9) Uani 1 1 d .
H28A H -0.1775 0.4270 -0.2901 0.073 Uiso 1 1 calc R
H28B H -0.0927 0.4494 -0.2129 0.073 Uiso 1 1 calc R
H28C H -0.1602 0.3571 -0.2241 0.073 Uiso 1 1 calc R
C29 C 0.0261(3) 0.4284(3) -0.3015(2) 0.0771(15) Uani 1 1 d .
H29A H 0.0790 0.4003 -0.3229 0.116 Uiso 1 1 calc R
H29B H 0.0641 0.4687 -0.2619 0.116 Uiso 1 1 calc R
H29C H -0.0267 0.4632 -0.3390 0.116 Uiso 1 1 calc R
C31 C 0.4240(2) 0.12277(18) 0.21734(14) 0.0267(6) Uani 1 1 d .
H31 H 0.4233 0.0561 0.2249 0.032 Uiso 1 1 calc R
C33 C 0.3173(3) 0.1609(2) 0.22513(16) 0.0402(8) Uani 1 1 d .
H33A H 0.2567 0.1400 0.1845 0.060 Uiso 1 1 calc R
H33B H 0.3201 0.2269 0.2248 0.060 Uiso 1 1 calc R
H33C H 0.3066 0.1403 0.2711 0.060 Uiso 1 1 calc R
C32 C 0.5653(2) 0.10729(19) 0.12100(16) 0.0289(6) Uani 1 1 d .
H32 H 0.6190 0.1452 0.1573 0.035 Uiso 1 1 calc R
C34 C 0.5230(2) 0.1613(2) 0.27462(14) 0.0339(7) Uani 1 1 d .
H34A H 0.5893 0.1322 0.2701 0.051 Uiso 1 1 calc R
H34B H 0.5155 0.1501 0.3233 0.051 Uiso 1 1 calc R
H34C H 0.5274 0.2264 0.2671 0.051 Uiso 1 1 calc R
C35 C 0.5918(2) 0.0091(2) 0.14267(19) 0.0394(8) Uani 1 1 d .
H35A H 0.5369 -0.0302 0.1109 0.059 Uiso 1 1 calc R
H35B H 0.5918 0.0003 0.1933 0.059 Uiso 1 1 calc R
H35C H 0.6638 -0.0059 0.1377 0.059 Uiso 1 1 calc R
C36 C 0.5808(3) 0.1272(2) 0.04752(18) 0.0439(8) Uani 1 1 d .
H36A H 0.5278 0.0927 0.0101 0.066 Uiso 1 1 calc R
H36B H 0.6547 0.1101 0.0476 0.066 Uiso 1 1 calc R
H36C H 0.5701 0.1917 0.0371 0.066 Uiso 1 1 calc R
C41 C 0.1422(2) 0.44127(18) 0.02958(16) 0.0294(6) Uani 1 1 d .
H41 H 0.0823 0.4601 -0.0141 0.035 Uiso 1 1 calc R
C42 C 0.3240(2) 0.46742(18) -0.03598(16) 0.0278(6) Uani 1 1 d .
H42 H 0.3619 0.5054 0.0069 0.033 Uiso 1 1 calc R
C43 C 0.0943(2) 0.3754(2) 0.07316(17) 0.0354(7) Uani 1 1 d .
H43A H 0.0328 0.4038 0.0854 0.053 Uiso 1 1 calc R
H43B H 0.1502 0.3589 0.1180 0.053 Uiso 1 1 calc R
H43C H 0.0692 0.3211 0.0441 0.053 Uiso 1 1 calc R
C44 C 0.1860(3) 0.5258(2) 0.0733(2) 0.0541(10) Uani 1 1 d .
H44A H 0.2144 0.5672 0.0433 0.081 Uiso 1 1 calc R
H44B H 0.2445 0.5093 0.1168 0.081 Uiso 1 1 calc R
H44C H 0.1271 0.5554 0.0879 0.081 Uiso 1 1 calc R
C45 C 0.4121(2) 0.4190(2) -0.06081(16) 0.0331(7) Uani 1 1 d .
H45A H 0.3782 0.3746 -0.0982 0.050 Uiso 1 1 calc R
H45B H 0.4620 0.3884 -0.0192 0.050 Uiso 1 1 calc R
H45C H 0.4526 0.4630 -0.0810 0.050 Uiso 1 1 calc R
C46 C 0.2589(3) 0.5316(2) -0.0953(2) 0.0495(9) Uani 1 1 d .
H46A H 0.2291 0.4979 -0.1406 0.074 Uiso 1 1 calc R
H46B H 0.3069 0.5795 -0.1032 0.074 Uiso 1 1 calc R
H46C H 0.1992 0.5583 -0.0798 0.074 Uiso 1 1 calc R
C C 0.2872(2) 0.18880(16) -0.02011(13) 0.0188(5) Uani 1 1 d .
H H 0.3501 0.1730 -0.0388 0.023 Uiso 1 1 calc R

loop_
_atom_site_aniso_label
_atom_site_aniso_U_11
_atom_site_aniso_U_22
_atom_site_aniso_U_33
_atom_site_aniso_U_23
_atom_site_aniso_U_13
_atom_site_aniso_U_12
P1 0.0167(3) 0.0159(3) 0.0162(3) -0.0006(2) -0.0013(3) -0.0020(3)
P2 0.0235(3) 0.0128(3) 0.0225(3) 0.0006(3) 0.0072(3) -0.0002(3)
C10 0.0334(16) 0.0236(14) 0.0251(14) 0.0014(11) 0.0047(12) -0.0097(12)
C11 0.0203(13) 0.0146(12) 0.0180(12) -0.0042(10) 0.0020(10) 0.0008(10)
C12 0.0161(13) 0.0178(12) 0.0175(12) -0.0027(10) 0.0006(10) -0.0005(10)
C13 0.0205(13) 0.0181(12) 0.0185(13) 0.0009(10) 0.0006(10) 0.0014(10)
C14 0.0232(14) 0.0178(12) 0.0233(13) -0.0027(11) 0.0076(11) -0.0017(11)
C15 0.0171(13) 0.0197(13) 0.0282(14) -0.0071(11) 0.0016(11) -0.0021(10)
C16 0.0206(13) 0.0178(13) 0.0224(13) -0.0034(11) -0.0047(11) 0.0043(11)
I 0.07390(16) 0.02345(10) 0.01927(10) -0.00510(7) 0.00246(9) -0.02132(10)
Pd 0.02074(10) 0.01288(9) 0.01448(10) -0.00143(7) 0.00273(7) -0.00293(8)
C22 0.0195(13) 0.0181(12) 0.0214(13) 0.0026(10) 0.0049(11) 0.0003(10)
C21 0.0215(13) 0.0182(12) 0.0205(13) 0.0022(10) 0.0041(11) 0.0010(11)
C20 0.0277(16) 0.0439(18) 0.0277(16) 0.0160(14) -0.0006(12) 0.0082(14)
C19 0.0267(16) 0.0217(14) 0.059(2) 0.0047(14) 0.0091(14) -0.0075(12)
C18 0.0297(17) 0.0231(15) 0.076(3) 0.0209(16) -0.0079(16) -0.0047(13)
C17 0.165(5) 0.058(3) 0.042(2) -0.0106(19) 0.049(3) -0.064(3)
C23 0.0224(14) 0.0214(13) 0.0287(15) 0.0069(11) 0.0070(11) 0.0056(11)
C24 0.0225(14) 0.0314(15) 0.0226(14) 0.0087(12) 0.0040(11) 0.0040(12)
C25 0.0286(15) 0.0326(15) 0.0199(14) 0.0010(12) -0.0020(11) 0.0042(13)
C26 0.0327(16) 0.0207(13) 0.0225(14) -0.0018(11) -0.0010(12) 0.0061(12)
C27 0.067(3) 0.075(3) 0.0273(18) -0.0010(18) -0.0149(17) 0.035(2)
C28 0.0346(18) 0.051(2) 0.050(2) 0.0084(17) -0.0051(16) 0.0159(16)
C29 0.044(2) 0.109(4) 0.069(3) 0.068(3) 0.002(2) 0.006(2)
C31 0.0321(15) 0.0251(14) 0.0166(13) 0.0032(11) -0.0029(11) -0.0099(12)
C33 0.0381(18) 0.061(2) 0.0239(15) 0.0013(15) 0.0131(14) -0.0114(16)
C32 0.0181(14) 0.0292(15) 0.0352(16) -0.0071(13) 0.0009(12) -0.0014(12)
C34 0.0418(18) 0.0350(16) 0.0164(14) -0.0004(12) -0.0053(12) -0.0078(14)
C35 0.0232(16) 0.0326(16) 0.053(2) -0.0084(15) -0.0042(14) 0.0071(13)
C36 0.0330(18) 0.056(2) 0.0449(19) -0.0057(16) 0.0151(15) 0.0044(16)
C41 0.0283(15) 0.0221(14) 0.0394(17) -0.0061(12) 0.0123(13) 0.0023(12)
C42 0.0294(15) 0.0214(14) 0.0315(15) 0.0056(12) 0.0072(12) -0.0046(12)
C43 0.0295(16) 0.0429(18) 0.0375(17) -0.0071(14) 0.0153(14) -0.0035(14)
C44 0.056(2) 0.0314(18) 0.086(3) -0.0284(18) 0.038(2) -0.0060(16)
C45 0.0328(16) 0.0394(17) 0.0287(16) 0.0032(13) 0.0113(13) -0.0082(13)
C46 0.045(2) 0.0354(18) 0.064(2) 0.0288(17) 0.0089(18) -0.0028(15)
C 0.0219(13) 0.0158(12) 0.0174(12) -0.0018(10) 0.0037(10) 0.0025(10)

loop_
_atom_type_symbol
_atom_type_description
_atom_type_scat_dispersion_real
_atom_type_scat_dispersion_imag
_atom_type_scat_source
C C 0.0033 0.0016 'International Tables Vol C Tables 4.2.6.8 and 6.1.1.4'
H H 0.0000 0.0000 'International Tables Vol C Tables 4.2.6.8 and 6.1.1.4'
P P 0.1023 0.0942 'International Tables Vol C Tables 4.2.6.8 and 6.1.1.4'
Pd Pd -0.9988 1.0072 'International Tables Vol C Tables 4.2.6.8 and 6.1.1.4'
I I -0.4742 1.8119 'International Tables Vol C Tables 4.2.6.8 and 6.1.1.4'

loop_
_geom_angle_atom_site_label_1
_geom_angle_atom_site_label_2
_geom_angle_atom_site_label_3
_geom_angle
C12 P1 C32 109.27(12)
C12 P1 C31 102.36(12)
C32 P1 C31 105.98(13)
C12 P1 Pd 99.17(8)
C32 P1 Pd 120.50(10)
C31 P1 Pd 117.56(10)
C22 P2 C42 106.02(12)
C22 P2 C41 105.37(13)
C42 P2 C41 107.41(13)
C22 P2 Pd 103.90(8)
C42 P2 Pd 112.64(9)
C41 P2 Pd 120.31(10)
C19 C10 C14 112.8(2)
C19 C10 C17 109.2(3)
C14 C10 C17 109.0(2)
C19 C10 C18 107.0(2)
C14 C10 C18 108.7(2)
C17 C10 C18 110.1(3)
C16 C11 C12 116.5(2)
C16 C11 C 125.5(2)
C12 C11 C 117.9(2)
C13 C12 C11 121.0(2)
C13 C12 P1 123.98(19)
C11 C12 P1 114.09(18)
C12 C13 C14 122.1(2)
C12 C13 H13 118.9
C14 C13 H13 118.9
C15 C14 C13 116.4(2)
C15 C14 C10 123.9(2)
C13 C14 C10 119.6(2)
C14 C15 C16 122.0(2)
C14 C15 H15 119.0
C16 C15 H15 119.0
C15 C16 C11 121.7(2)
C15 C16 H16 119.1
C11 C16 H16 119.1
C Pd P2 84.74(7)
C Pd P1 82.49(7)
P2 Pd P1 165.40(2)
C Pd I 172.41(7)
P2 Pd I 95.04(2)
P1 Pd I 98.557(18)
C23 C22 C21 120.7(2)
C23 C22 P2 124.9(2)
C21 C22 P2 113.96(18)
C26 C21 C22 117.0(2)
C26 C21 C 121.9(2)
C22 C21 C 121.0(2)
C27 C20 C28 107.5(3)
C27 C20 C24 112.3(3)
C28 C20 C24 110.6(2)
C27 C20 C29 110.7(3)
C28 C20 C29 107.1(3)
C24 C20 C29 108.4(2)
C10 C19 H19A 109.5
C10 C19 H19B 109.5
H19A C19 H19B 109.5
C10 C19 H19C 109.5
H19A C19 H19C 109.5
H19B C19 H19C 109.5
C10 C18 H18A 109.5
C10 C18 H18B 109.5
H18A C18 H18B 109.5
C10 C18 H18C 109.5
H18A C18 H18C 109.5
H18B C18 H18C 109.5
C10 C17 H17A 109.5
C10 C17 H17B 109.5
H17A C17 H17B 109.5
C10 C17 H17C 109.5
H17A C17 H17C 109.5
H17B C17 H17C 109.5
C24 C23 C22 122.3(2)
C24 C23 H23 118.8
C22 C23 H23 118.8
C23 C24 C25 116.4(2)
C23 C24 C20 120.5(3)
C25 C24 C20 123.0(3)
C26 C25 C24 121.9(3)
C26 C25 H25 119.1
C24 C25 H25 119.1
C25 C26 C21 121.5(2)
C25 C26 H26 119.3
C21 C26 H26 119.3
C20 C27 H27A 109.5
C20 C27 H27B 109.5
H27A C27 H27B 109.5
C20 C27 H27C 109.5
H27A C27 H27C 109.5
H27B C27 H27C 109.5
C20 C28 H28A 109.5
C20 C28 H28B 109.5
H28A C28 H28B 109.5
C20 C28 H28C 109.5
H28A C28 H28C 109.5
H28B C28 H28C 109.5
C20 C29 H29A 109.5
C20 C29 H29B 109.5
H29A C29 H29B 109.5
C20 C29 H29C 109.5
H29A C29 H29C 109.5
H29B C29 H29C 109.5
C33 C31 C34 111.9(2)
C33 C31 P1 108.49(18)
C34 C31 P1 112.78(19)
C33 C31 H31 107.8
C34 C31 H31 107.8
P1 C31 H31 107.8
C31 C33 H33A 109.5
C31 C33 H33B 109.5
H33A C33 H33B 109.5
C31 C33 H33C 109.5
H33A C33 H33C 109.5
H33B C33 H33C 109.5
C36 C32 C35 111.2(3)
C36 C32 P1 110.3(2)
C35 C32 P1 114.0(2)
C36 C32 H32 106.9
C35 C32 H32 106.9
P1 C32 H32 106.9
C31 C34 H34A 109.5
C31 C34 H34B 109.5
H34A C34 H34B 109.5
C31 C34 H34C 109.5
H34A C34 H34C 109.5
H34B C34 H34C 109.5
C32 C35 H35A 109.5
C32 C35 H35B 109.5
H35A C35 H35B 109.5
C32 C35 H35C 109.5
H35A C35 H35C 109.5
H35B C35 H35C 109.5
C32 C36 H36A 109.5
C32 C36 H36B 109.5
H36A C36 H36B 109.5
C32 C36 H36C 109.5
H36A C36 H36C 109.5
H36B C36 H36C 109.5
C44 C41 C43 111.6(3)
C44 C41 P2 113.2(2)
C43 C41 P2 108.6(2)
C44 C41 H41 107.7
C43 C41 H41 107.7
P2 C41 H41 107.7
C45 C42 C46 110.8(3)
C45 C42 P2 107.88(19)
C46 C42 P2 116.7(2)
C45 C42 H42 107.0
C46 C42 H42 107.0
P2 C42 H42 107.0
C41 C43 H43A 109.5
C41 C43 H43B 109.5
H43A C43 H43B 109.5
C41 C43 H43C 109.5
H43A C43 H43C 109.5
H43B C43 H43C 109.5
C41 C44 H44A 109.5
C41 C44 H44B 109.5
H44A C44 H44B 109.5
C41 C44 H44C 109.5
H44A C44 H44C 109.5
H44B C44 H44C 109.5
C42 C45 H45A 109.5
C42 C45 H45B 109.5
H45A C45 H45B 109.5
C42 C45 H45C 109.5
H45A C45 H45C 109.5
H45B C45 H45C 109.5
C42 C46 H46A 109.5
C42 C46 H46B 109.5
H46A C46 H46B 109.5
C42 C46 H46C 109.5
H46A C46 H46C 109.5
H46B C46 H46C 109.5
C11 C C21 116.7(2)
C11 C Pd 109.32(16)
C21 C Pd 115.91(16)
C11 C H 104.4
C21 C H 104.4
Pd C H 104.4

loop_
_geom_bond_atom_site_label_1
_geom_bond_atom_site_label_2
_geom_bond_distance
P1 C12 1.822(2)
P1 C32 1.840(3)
P1 C31 1.845(3)
P1 Pd 2.3123(7)
P2 C22 1.813(3)
P2 C42 1.843(3)
P2 C41 1.846(3)
P2 Pd 2.2698(7)
C10 C19 1.525(4)
C10 C14 1.529(4)
C10 C17 1.530(4)
C10 C18 1.531(4)
C11 C16 1.393(3)
C11 C12 1.406(3)
C11 C 1.516(3)
C12 C13 1.388(3)
C13 C14 1.396(4)
C13 H13 0.9500
C14 C15 1.388(4)
C15 C16 1.389(4)
C15 H15 0.9500
C16 H16 0.9500
I Pd 2.6763(3)
Pd C 2.094(2)
C22 C23 1.396(4)
C22 C21 1.397(4)
C21 C26 1.394(4)
C21 C 1.518(3)
C20 C27 1.525(5)
C20 C28 1.528(5)
C20 C24 1.536(4)
C20 C29 1.539(5)
C19 H19A 0.9800
C19 H19B 0.9800
C19 H19C 0.9800
C18 H18A 0.9800
C18 H18B 0.9800
C18 H18C 0.9800
C17 H17A 0.9800
C17 H17B 0.9800
C17 H17C 0.9800
C23 C24 1.389(4)
C23 H23 0.9500
C24 C25 1.394(4)
C25 C26 1.388(4)
C25 H25 0.9500
C26 H26 0.9500
C27 H27A 0.9800
C27 H27B 0.9800
C27 H27C 0.9800
C28 H28A 0.9800
C28 H28B 0.9800
C28 H28C 0.9800
C29 H29A 0.9800
C29 H29B 0.9800
C29 H29C 0.9800
C31 C33 1.527(4)
C31 C34 1.531(4)
C31 H31 1.0000
C33 H33A 0.9800
C33 H33B 0.9800
C33 H33C 0.9800
C32 C36 1.507(4)
C32 C35 1.526(4)
C32 H32 1.0000
C34 H34A 0.9800
C34 H34B 0.9800
C34 H34C 0.9800
C35 H35A 0.9800
C35 H35B 0.9800
C35 H35C 0.9800
C36 H36A 0.9800
C36 H36B 0.9800
C36 H36C 0.9800
C41 C44 1.523(4)
C41 C43 1.525(4)
C41 H41 1.0000
C42 C45 1.525(4)
C42 C46 1.533(4)
C42 H42 1.0000
C43 H43A 0.9800
C43 H43B 0.9800
C43 H43C 0.9800
C44 H44A 0.9800
C44 H44B 0.9800
C44 H44C 0.9800
C45 H45A 0.9800
C45 H45B 0.9800
C45 H45C 0.9800
C46 H46A 0.9800
C46 H46B 0.9800
C46 H46C 0.9800
C H 1.0000
